data_7021334
loop_
_publ_author_name
'Kurogi, Takashi'
'Ishida, Yutaka'
'Hatanaka, Tsubasa'
'Kawaguchi, Hiroyuki'

_publ_section_title
;
 Reduction of carbon monoxide by a tetrakis(aryloxide)diniobium complex
 having four bridging hydrides.
;
_journal_issue 21
_journal_name_full 'Dalton transactions (Cambridge, England : 2003)'
_journal_page_first 7510
_journal_page_last 7513
_journal_paper_doi 10.1039/c2dt32798h
_journal_volume 42
_journal_year 2013
_chemical_formula_moiety 'C54 H70 Cl2 Nb O2, 2(C4 H8 O)'
_chemical_formula_sum 'C62 H86 Cl2 Nb O4'
_chemical_formula_weight 1059.12
_chemical_name_systematic
;
?
;
_space_group_IT_number 13
_symmetry_cell_setting monoclinic
_symmetry_space_group_name_Hall '-P 2ya'
_symmetry_space_group_name_H-M 'P 1 2/a 1'
_atom_sites_solution_hydrogens geom
_atom_sites_solution_primary direct
_atom_sites_solution_secondary difmap
_audit_creation_method SHELXL-97
_cell_angle_alpha 90.00
_cell_angle_beta 110.853(3)
_cell_angle_gamma 90.00
_cell_formula_units_Z 4
_cell_length_a 21.571(8)
_cell_length_b 10.906(4)
_cell_length_c 24.181(9)
_cell_measurement_reflns_used 8536
_cell_measurement_temperature 123(2)
_cell_measurement_theta_max 27.5
_cell_measurement_theta_min 3.1
_cell_volume 5316(3)
_computing_cell_refinement 'CrystalClear (Rigaku Corp., 2009)'
_computing_data_collection 'CrystalClear (Rigaku Corp., 2009)'
_computing_data_reduction 'CrystalClear (Rigaku Corp., 2009)'
_computing_structure_refinement 'SHELXL-97 (Sheldrick, 1997)'
_computing_structure_solution 'SHELXS-97 (Sheldrick, 1990)'
_diffrn_ambient_temperature 123(2)
_diffrn_detector_area_resol_mean 13.6612
_diffrn_measured_fraction_theta_full 0.998
_diffrn_measured_fraction_theta_max 0.998
_diffrn_measurement_device_type 'Mercury375R CCD (2x2 bin mode)'
_diffrn_measurement_method dtprofit.ref
_diffrn_radiation_detector CCD
_diffrn_radiation_monochromator graphite
_diffrn_radiation_source 'fine-focus sealed tube'
_diffrn_radiation_type MoK\a
_diffrn_radiation_wavelength 0.71075
_diffrn_reflns_av_R_equivalents 0.1129
_diffrn_reflns_av_sigmaI/netI 0.1099
_diffrn_reflns_limit_h_max 28
_diffrn_reflns_limit_h_min -28
_diffrn_reflns_limit_k_max 14
_diffrn_reflns_limit_k_min -14
_diffrn_reflns_limit_l_max 31
_diffrn_reflns_limit_l_min -31
_diffrn_reflns_number 52911
_diffrn_reflns_theta_full 27.48
_diffrn_reflns_theta_max 27.48
_diffrn_reflns_theta_min 3.01
_exptl_absorpt_coefficient_mu 0.375
_exptl_absorpt_correction_T_max 0.9925
_exptl_absorpt_correction_T_min 0.9564
_exptl_absorpt_correction_type multi-scan
_exptl_absorpt_process_details 'Jacobson, R. (1998) Private communication'
_exptl_crystal_colour Green
_exptl_crystal_density_diffrn 1.323
_exptl_crystal_density_method 'not measured'
_exptl_crystal_description Platelet
_exptl_crystal_F_000 2260
_exptl_crystal_size_max 0.12
_exptl_crystal_size_mid 0.11
_exptl_crystal_size_min 0.02
_platon_squeeze_details
;
;
_refine_diff_density_max 1.386
_refine_diff_density_min -0.809
_refine_diff_density_rms 0.109
_refine_ls_extinction_method none
_refine_ls_goodness_of_fit_ref 1.073
_refine_ls_hydrogen_treatment constr
_refine_ls_matrix_type full
_refine_ls_number_parameters 598
_refine_ls_number_reflns 12181
_refine_ls_number_restraints 0
_refine_ls_restrained_S_all 1.073
_refine_ls_R_factor_all 0.1244
_refine_ls_R_factor_gt 0.0770
_refine_ls_shift/su_max 0.001
_refine_ls_shift/su_mean 0.000
_refine_ls_structure_factor_coef Fsqd
_refine_ls_weighting_details 'calc w=1/[\s^2^(Fo^2^)+(0.0914P)^2^+0.9222P] where P=(Fo^2^+2Fc^2^)/3'
_refine_ls_weighting_scheme calc
_refine_ls_wR_factor_gt 0.1792
_refine_ls_wR_factor_ref 0.2170
_reflns_number_gt 7665
_reflns_number_total 12181
_reflns_threshold_expression >2sigma(I)
_cod_data_source_file c2dt32798h.txt
_cod_data_source_block '[(ArO)2NbCl2](THF)2'
_cod_depositor_comments
;
The following automatic conversions were performed:

'_symmetry_cell_setting' value 'Monoclinic' changed to 'monoclinic'
according to /home/saulius/struct/CIF-dictionaries/cif_core.dic
dictionary named 'cif_core.dic' version 2.4.2 from
2011-04-26.

'_exptl_absorpt_correction_type' value 'Multi-scan'
changed to 'multi-scan' according to
/home/saulius/struct/CIF-dictionaries/cif_core.dic dictionary named
'cif_core.dic' version 2.4.2 from 2011-04-26.

Automatic conversion script
Id: cif_fix_values 1891 2012-01-12 08:04:46Z andrius 
;
_cod_original_sg_symbol_H-M P2/a
_cod_database_code 7021334

loop_
_symmetry_equiv_pos_as_xyz
'x, y, z'
'-x+1/2, y, -z'
'-x, -y, -z'
'x-1/2, -y, z'

loop_
_atom_site_label
_atom_site_type_symbol
_atom_site_fract_x
_atom_site_fract_y
_atom_site_fract_z
_atom_site_U_iso_or_equiv
_atom_site_adp_type
_atom_site_occupancy
_atom_site_symmetry_multiplicity
_atom_site_calc_flag
_atom_site_refinement_flags
_atom_site_disorder_assembly
_atom_site_disorder_group
Nb1 Nb 0.91476(2) 0.66588(4) 0.265102(18) 0.02414(14) Uani 1 1 d . . .
Cl1 Cl 1.01071(6) 0.64036(12) 0.34890(5) 0.0344(3) Uani 1 1 d . . .
Cl2 Cl 0.94405(6) 0.85985(11) 0.23998(6) 0.0336(3) Uani 1 1 d . . .
O1 O 0.93522(15) 0.5581(3) 0.21406(13) 0.0253(7) Uani 1 1 d . . .
C1 C 0.9394(2) 0.4483(4) 0.1864(2) 0.0247(10) Uani 1 1 d . . .
C2 C 0.9153(2) 0.3395(4) 0.2021(2) 0.0270(10) Uani 1 1 d . . .
C3 C 0.9223(2) 0.2321(5) 0.1732(2) 0.0309(11) Uani 1 1 d . . .
H1 H 0.9064 0.1573 0.1832 0.037 Uiso 1 1 calc R . .
C4 C 0.9514(3) 0.2298(5) 0.1307(2) 0.0342(12) Uani 1 1 d . . .
C5 C 0.9758(2) 0.3391(4) 0.1176(2) 0.0292(11) Uani 1 1 d . . .
H2 H 0.9960 0.3388 0.0885 0.035 Uiso 1 1 calc R . .
C6 C 0.9722(2) 0.4502(4) 0.1454(2) 0.0272(10) Uani 1 1 d . . .
C7 C 0.8798(2) 0.3194(4) 0.2475(2) 0.0249(10) Uani 1 1 d . . .
C8 C 0.8649(2) 0.4357(4) 0.2774(2) 0.0261(10) Uani 1 1 d . . .
H3 H 0.9070 0.4793 0.2986 0.031 Uiso 1 1 calc R . .
H4 H 0.8361 0.4914 0.2466 0.031 Uiso 1 1 calc R . .
C9 C 0.9243(2) 0.2347(5) 0.2975(2) 0.0308(11) Uani 1 1 d . . .
H5 H 0.9342 0.1585 0.2800 0.037 Uiso 1 1 calc R . .
H6 H 0.9668 0.2765 0.3189 0.037 Uiso 1 1 calc R . .
C10 C 0.8120(2) 0.2559(5) 0.2165(2) 0.0290(11) Uani 1 1 d . . .
H7 H 0.7827 0.3117 0.1861 0.035 Uiso 1 1 calc R . .
H8 H 0.8187 0.1810 0.1962 0.035 Uiso 1 1 calc R . .
C11 C 0.8305(2) 0.4029(4) 0.3213(2) 0.0277(10) Uani 1 1 d . . .
H9 H 0.8217 0.4796 0.3399 0.033 Uiso 1 1 calc R . .
C12 C 0.8764(3) 0.3188(5) 0.3694(2) 0.0332(12) Uani 1 1 d . . .
H10 H 0.9187 0.3615 0.3906 0.040 Uiso 1 1 calc R . .
H11 H 0.8553 0.2979 0.3984 0.040 Uiso 1 1 calc R . .
C13 C 0.8898(2) 0.2025(5) 0.3411(2) 0.0306(11) Uani 1 1 d . . .
H12 H 0.9190 0.1469 0.3725 0.037 Uiso 1 1 calc R . .
C14 C 0.8244(3) 0.1382(4) 0.3081(2) 0.0326(11) Uani 1 1 d . . .
H13 H 0.8025 0.1154 0.3364 0.039 Uiso 1 1 calc R . .
H14 H 0.8331 0.0619 0.2898 0.039 Uiso 1 1 calc R . .
C15 C 0.7782(3) 0.2214(5) 0.2599(2) 0.0315(11) Uani 1 1 d . . .
H15 H 0.7356 0.1779 0.2386 0.038 Uiso 1 1 calc R . .
C16 C 0.7647(2) 0.3378(4) 0.2885(2) 0.0318(11) Uani 1 1 d . . .
H16 H 0.7424 0.3169 0.3167 0.038 Uiso 1 1 calc R . .
H17 H 0.7351 0.3926 0.2578 0.038 Uiso 1 1 calc R . .
C17 C 1.0050(2) 0.5661(4) 0.1300(2) 0.0260(10) Uani 1 1 d . . .
C18 C 1.0597(2) 0.6164(4) 0.1848(2) 0.0291(11) Uani 1 1 d . . .
H18 H 1.0405 0.6397 0.2149 0.035 Uiso 1 1 calc R . .
H19 H 1.0932 0.5516 0.2020 0.035 Uiso 1 1 calc R . .
C19 C 0.9533(2) 0.6680(4) 0.1035(2) 0.0302(11) Uani 1 1 d . . .
H20 H 0.9180 0.6370 0.0675 0.036 Uiso 1 1 calc R . .
H21 H 0.9325 0.6916 0.1324 0.036 Uiso 1 1 calc R . .
C20 C 1.0366(3) 0.5349(4) 0.0835(2) 0.0299(11) Uani 1 1 d . . .
H22 H 1.0694 0.4682 0.0989 0.036 Uiso 1 1 calc R . .
H23 H 1.0017 0.5050 0.0470 0.036 Uiso 1 1 calc R . .
C21 C 1.0931(3) 0.7273(5) 0.1696(2) 0.0365(12) Uani 1 1 d . . .
H24 H 1.1282 0.7586 0.2063 0.044 Uiso 1 1 calc R . .
C22 C 1.0409(3) 0.8279(5) 0.1435(2) 0.0345(12) Uani 1 1 d . . .
H25 H 1.0212 0.8525 0.1731 0.041 Uiso 1 1 calc R . .
H26 H 1.0623 0.9009 0.1337 0.041 Uiso 1 1 calc R . .
C23 C 0.9866(3) 0.7804(5) 0.0878(2) 0.0321(11) Uani 1 1 d . . .
H27 H 0.9527 0.8461 0.0711 0.039 Uiso 1 1 calc R . .
C24 C 1.0190(3) 0.7468(5) 0.0423(2) 0.0368(12) Uani 1 1 d . . .
H28 H 0.9849 0.7167 0.0054 0.044 Uiso 1 1 calc R . .
H29 H 1.0403 0.8201 0.0327 0.044 Uiso 1 1 calc R . .
C25 C 1.0711(3) 0.6469(5) 0.0688(2) 0.0360(12) Uani 1 1 d . . .
H30 H 1.0916 0.6230 0.0392 0.043 Uiso 1 1 calc R . .
C26 C 1.1244(3) 0.6935(5) 0.1243(2) 0.0379(13) Uani 1 1 d . . .
H31 H 1.1462 0.7663 0.1149 0.045 Uiso 1 1 calc R . .
H32 H 1.1585 0.6293 0.1406 0.045 Uiso 1 1 calc R . .
C27 C 0.9555(3) 0.1126(5) 0.0992(3) 0.0469(15) Uani 1 1 d . . .
H33 H 0.9211 0.1126 0.0596 0.070 Uiso 1 1 calc R . .
H34 H 0.9487 0.0425 0.1218 0.070 Uiso 1 1 calc R . .
H35 H 0.9993 0.1065 0.0957 0.070 Uiso 1 1 calc R . .
C28 C 0.7862(2) 0.7140(4) 0.2967(2) 0.0235(10) Uani 1 1 d . . .
C29 C 0.7293(2) 0.7123(4) 0.2451(2) 0.0279(10) Uani 1 1 d . . .
C30 C 0.6695(2) 0.6781(4) 0.2519(2) 0.0302(11) Uani 1 1 d . . .
H36 H 0.6304 0.6721 0.2177 0.036 Uiso 1 1 calc R . .
C31 C 0.6660(2) 0.6529(5) 0.3068(2) 0.0314(11) Uani 1 1 d . . .
C32 C 0.7210(2) 0.6730(4) 0.3564(2) 0.0300(11) Uani 1 1 d . . .
H37 H 0.7171 0.6632 0.3940 0.036 Uiso 1 1 calc R . .
C33 C 0.7830(2) 0.7074(4) 0.3542(2) 0.0264(10) Uani 1 1 d . . .
C34 C 0.7288(2) 0.7569(4) 0.1838(2) 0.0260(10) Uani 1 1 d . . .
C35 C 0.7657(2) 0.6704(4) 0.1556(2) 0.0282(10) Uani 1 1 d . . .
H38 H 0.7454 0.5878 0.1510 0.034 Uiso 1 1 calc R . .
H39 H 0.8126 0.6630 0.1822 0.034 Uiso 1 1 calc R . .
C36 C 0.7588(3) 0.8867(4) 0.1892(2) 0.0284(11) Uani 1 1 d . . .
H40 H 0.7335 0.9435 0.2052 0.034 Uiso 1 1 calc R . .
H41 H 0.8053 0.8852 0.2171 0.034 Uiso 1 1 calc R . .
C37 C 0.6567(2) 0.7680(5) 0.1392(2) 0.0348(12) Uani 1 1 d . . .
H42 H 0.6352 0.6866 0.1340 0.042 Uiso 1 1 calc R . .
H43 H 0.6315 0.8243 0.1555 0.042 Uiso 1 1 calc R . .
C38 C 0.7631(3) 0.7174(5) 0.0944(2) 0.0287(11) Uani 1 1 d . . .
H44 H 0.7880 0.6603 0.0774 0.034 Uiso 1 1 calc R . .
C39 C 0.7946(3) 0.8454(4) 0.1028(2) 0.0315(11) Uani 1 1 d . . .
H45 H 0.8414 0.8402 0.1298 0.038 Uiso 1 1 calc R . .
H46 H 0.7940 0.8770 0.0642 0.038 Uiso 1 1 calc R . .
C40 C 0.7566(3) 0.9328(5) 0.1284(2) 0.0323(11) Uani 1 1 d . . .
H47 H 0.7778 1.0156 0.1333 0.039 Uiso 1 1 calc R . .
C41 C 0.6854(3) 0.9428(5) 0.0861(2) 0.0371(12) Uani 1 1 d . . .
H48 H 0.6843 0.9740 0.0473 0.045 Uiso 1 1 calc R . .
H49 H 0.6606 1.0007 0.1020 0.045 Uiso 1 1 calc R . .
C42 C 0.6538(3) 0.8159(5) 0.0788(2) 0.0371(13) Uani 1 1 d . . .
H50 H 0.6065 0.8213 0.0516 0.044 Uiso 1 1 calc R . .
C43 C 0.6908(3) 0.7256(5) 0.0535(2) 0.0364(12) Uani 1 1 d . . .
H51 H 0.6699 0.6437 0.0493 0.044 Uiso 1 1 calc R . .
H52 H 0.6883 0.7533 0.0137 0.044 Uiso 1 1 calc R . .
O2 O 0.84803(15) 0.7215(3) 0.29200(13) 0.0239(7) Uani 1 1 d . . .
C44 C 0.8408(2) 0.7381(4) 0.4115(2) 0.0260(10) Uani 1 1 d . . .
C45 C 0.8723(3) 0.8618(4) 0.4039(2) 0.0300(11) Uani 1 1 d . . .
H53 H 0.8887 0.8555 0.3706 0.036 Uiso 1 1 calc R . .
H54 H 0.8383 0.9272 0.3944 0.036 Uiso 1 1 calc R . .
C46 C 0.8951(2) 0.6368(4) 0.4295(2) 0.0283(11) Uani 1 1 d . . .
H55 H 0.8757 0.5590 0.4368 0.034 Uiso 1 1 calc R . .
H56 H 0.9118 0.6231 0.3968 0.034 Uiso 1 1 calc R . .
C47 C 0.8160(2) 0.7523(5) 0.4639(2) 0.0340(12) Uani 1 1 d . . .
H57 H 0.7965 0.6739 0.4703 0.041 Uiso 1 1 calc R . .
H58 H 0.7811 0.8160 0.4543 0.041 Uiso 1 1 calc R . .
C48 C 0.9300(2) 0.8950(5) 0.4607(2) 0.0300(11) Uani 1 1 d . . .
H59 H 0.9500 0.9743 0.4546 0.036 Uiso 1 1 calc R . .
C49 C 0.9825(2) 0.7964(5) 0.4758(2) 0.0321(11) Uani 1 1 d . . .
H60 H 1.0198 0.8192 0.5121 0.039 Uiso 1 1 calc R . .
H61 H 0.9998 0.7878 0.4432 0.039 Uiso 1 1 calc R . .
C50 C 0.9526(3) 0.6747(4) 0.4854(2) 0.0317(11) Uani 1 1 d . . .
H62 H 0.9876 0.6099 0.4953 0.038 Uiso 1 1 calc R . .
C51 C 0.9276(3) 0.6884(5) 0.5372(2) 0.0389(13) Uani 1 1 d . . .
H63 H 0.9087 0.6098 0.5443 0.047 Uiso 1 1 calc R . .
H64 H 0.9647 0.7113 0.5737 0.047 Uiso 1 1 calc R . .
C52 C 0.8741(3) 0.7887(5) 0.5211(2) 0.0372(13) Uani 1 1 d . . .
H65 H 0.8568 0.7980 0.5542 0.045 Uiso 1 1 calc R . .
C53 C 0.9040(3) 0.9098(5) 0.5119(2) 0.0374(12) Uani 1 1 d . . .
H66 H 0.9408 0.9333 0.5485 0.045 Uiso 1 1 calc R . .
H67 H 0.8699 0.9751 0.5023 0.045 Uiso 1 1 calc R . .
C54 C 0.6007(3) 0.6107(6) 0.3114(3) 0.0454(15) Uani 1 1 d . . .
H68 H 0.6025 0.5221 0.3186 0.068 Uiso 1 1 calc R . .
H69 H 0.5643 0.6293 0.2744 0.068 Uiso 1 1 calc R . .
H70 H 0.5935 0.6535 0.3442 0.068 Uiso 1 1 calc R . .
O3 O 0.6731(3) 0.1052(6) 0.3125(3) 0.104(2) Uani 1 1 d . . .
C55 C 0.6534(5) -0.0116(7) 0.2926(5) 0.099(3) Uani 1 1 d . . .
H71 H 0.6913 -0.0693 0.3061 0.118 Uiso 1 1 calc R . .
H72 H 0.6339 -0.0137 0.2488 0.118 Uiso 1 1 calc R . .
C56 C 0.5969(5) -0.0461(7) 0.3222(6) 0.125(4) Uani 1 1 d . . .
H73 H 0.5513 -0.0485 0.2926 0.150 Uiso 1 1 calc R . .
H74 H 0.6069 -0.1236 0.3450 0.150 Uiso 1 1 calc R . .
C57 C 0.6090(5) 0.0610(9) 0.3596(4) 0.099(3) Uani 1 1 d . . .
H75 H 0.6454 0.0444 0.3977 0.119 Uiso 1 1 calc R . .
H76 H 0.5686 0.0819 0.3682 0.119 Uiso 1 1 calc R . .
C58 C 0.6270(5) 0.1626(10) 0.3294(4) 0.094(3) Uani 1 1 d . . .
H77 H 0.5888 0.1915 0.2951 0.112 Uiso 1 1 calc R . .
H78 H 0.6461 0.2320 0.3565 0.112 Uiso 1 1 calc R . .
O4 O 0.7500 0.4553(8) 0.0000 0.091(2) Uiso 1 2 d S . .
C59 C 0.7346(9) 0.3802(12) -0.0509(6) 0.055(4) Uiso 0.55(3) 1 d P A 1
H79 H 0.7622 0.4040 -0.0743 0.066 Uiso 0.55(3) 1 calc PR A 1
H80 H 0.6874 0.3907 -0.0762 0.066 Uiso 0.55(3) 1 calc PR A 1
C60 C 0.7476(9) 0.2514(11) -0.0319(6) 0.057(4) Uiso 0.55(3) 1 d P . 1
H81 H 0.7895 0.2225 -0.0355 0.068 Uiso 0.55(3) 1 calc PR A 1
H82 H 0.7109 0.1978 -0.0562 0.068 Uiso 0.55(3) 1 calc PR A 1
C61 C 0.7044(11) 0.3847(15) -0.0451(7) 0.056(5) Uiso 0.45(3) 1 d P A 2
H83 H 0.7127 0.3938 -0.0827 0.067 Uiso 0.45(3) 1 calc PR A 2
H84 H 0.6584 0.4107 -0.0517 0.067 Uiso 0.45(3) 1 calc PR A 2
C62 C 0.7152(12) 0.2554(16) -0.0240(8) 0.067(6) Uiso 0.45(3) 1 d P . 2
H85 H 0.7133 0.1991 -0.0567 0.081 Uiso 0.45(3) 1 calc PR A 2
H86 H 0.6814 0.2300 -0.0074 0.081 Uiso 0.45(3) 1 calc PR A 2

loop_
_atom_site_aniso_label
_atom_site_aniso_U_11
_atom_site_aniso_U_22
_atom_site_aniso_U_33
_atom_site_aniso_U_23
_atom_site_aniso_U_13
_atom_site_aniso_U_12
Nb1 0.0235(2) 0.0260(2) 0.0245(2) -0.00423(17) 0.01051(18) -0.00137(17)
Cl1 0.0245(6) 0.0445(7) 0.0313(6) -0.0058(5) 0.0065(5) 0.0011(5)
Cl2 0.0330(7) 0.0304(7) 0.0423(7) -0.0021(5) 0.0192(6) -0.0034(5)
O1 0.0301(18) 0.0249(17) 0.0227(16) -0.0037(13) 0.0118(15) 0.0008(14)
C1 0.027(2) 0.018(2) 0.028(2) -0.0017(18) 0.010(2) 0.0031(18)
C2 0.026(2) 0.029(3) 0.024(2) -0.0014(19) 0.007(2) 0.005(2)
C3 0.037(3) 0.027(3) 0.034(3) -0.006(2) 0.018(2) 0.001(2)
C4 0.040(3) 0.027(3) 0.033(3) -0.004(2) 0.011(2) 0.006(2)
C5 0.035(3) 0.031(3) 0.025(2) -0.002(2) 0.015(2) 0.004(2)
C6 0.025(2) 0.030(3) 0.024(2) -0.001(2) 0.005(2) 0.007(2)
C7 0.023(2) 0.027(2) 0.023(2) -0.0017(19) 0.006(2) -0.0007(19)
C8 0.032(3) 0.022(2) 0.023(2) -0.0002(18) 0.008(2) -0.0013(19)
C9 0.026(3) 0.031(3) 0.030(3) 0.000(2) 0.003(2) 0.005(2)
C10 0.032(3) 0.029(3) 0.023(2) -0.001(2) 0.006(2) -0.001(2)
C11 0.038(3) 0.017(2) 0.031(3) -0.0039(19) 0.017(2) -0.002(2)
C12 0.038(3) 0.037(3) 0.021(2) 0.001(2) 0.007(2) -0.004(2)
C13 0.034(3) 0.030(3) 0.022(2) 0.004(2) 0.004(2) 0.002(2)
C14 0.042(3) 0.023(2) 0.031(3) 0.004(2) 0.010(2) -0.001(2)
C15 0.034(3) 0.028(3) 0.032(3) -0.003(2) 0.011(2) -0.005(2)
C16 0.032(3) 0.032(3) 0.034(3) 0.003(2) 0.015(2) -0.001(2)
C17 0.024(2) 0.030(3) 0.022(2) 0.0002(19) 0.005(2) 0.0046(19)
C18 0.028(3) 0.031(3) 0.029(3) 0.000(2) 0.010(2) 0.001(2)
C19 0.029(3) 0.034(3) 0.029(3) 0.000(2) 0.013(2) 0.008(2)
C20 0.038(3) 0.030(3) 0.023(2) -0.003(2) 0.012(2) 0.005(2)
C21 0.039(3) 0.042(3) 0.034(3) -0.002(2) 0.020(3) -0.008(2)
C22 0.044(3) 0.029(3) 0.038(3) 0.000(2) 0.023(3) 0.001(2)
C23 0.038(3) 0.031(3) 0.029(3) 0.002(2) 0.014(2) 0.008(2)
C24 0.046(3) 0.040(3) 0.029(3) 0.003(2) 0.019(3) 0.003(2)
C25 0.040(3) 0.044(3) 0.028(3) 0.001(2) 0.018(2) 0.005(2)
C26 0.029(3) 0.051(3) 0.040(3) 0.000(3) 0.020(3) 0.003(2)
C27 0.071(4) 0.024(3) 0.060(4) -0.007(3) 0.041(3) 0.004(3)
C28 0.022(2) 0.026(2) 0.027(2) -0.0028(19) 0.013(2) -0.0006(18)
C29 0.026(2) 0.026(2) 0.031(3) -0.006(2) 0.009(2) -0.004(2)
C30 0.029(3) 0.036(3) 0.022(2) -0.001(2) 0.005(2) -0.010(2)
C31 0.025(3) 0.039(3) 0.030(3) -0.006(2) 0.011(2) -0.008(2)
C32 0.032(3) 0.036(3) 0.026(2) -0.002(2) 0.014(2) -0.004(2)
C33 0.029(3) 0.025(2) 0.029(2) -0.001(2) 0.014(2) -0.0030(19)
C34 0.029(2) 0.025(2) 0.021(2) -0.0006(18) 0.005(2) -0.0007(19)
C35 0.032(3) 0.028(3) 0.025(2) -0.004(2) 0.011(2) -0.004(2)
C36 0.034(3) 0.027(3) 0.025(2) -0.003(2) 0.011(2) -0.001(2)
C37 0.028(3) 0.046(3) 0.028(3) 0.004(2) 0.008(2) -0.005(2)
C38 0.038(3) 0.029(3) 0.018(2) -0.0011(19) 0.008(2) -0.004(2)
C39 0.040(3) 0.033(3) 0.021(2) 0.004(2) 0.011(2) -0.004(2)
C40 0.037(3) 0.027(3) 0.032(3) 0.000(2) 0.013(2) -0.004(2)
C41 0.044(3) 0.040(3) 0.025(3) 0.005(2) 0.010(2) 0.011(2)
C42 0.031(3) 0.053(3) 0.022(2) 0.000(2) 0.002(2) -0.003(2)
C43 0.038(3) 0.043(3) 0.020(2) -0.001(2) 0.001(2) -0.009(2)
O2 0.0216(16) 0.0302(18) 0.0215(16) -0.0017(13) 0.0096(14) -0.0011(13)
C44 0.025(2) 0.033(3) 0.021(2) -0.0037(19) 0.010(2) -0.002(2)
C45 0.035(3) 0.026(3) 0.025(3) 0.001(2) 0.006(2) 0.000(2)
C46 0.031(3) 0.026(2) 0.026(2) 0.0022(19) 0.008(2) -0.004(2)
C47 0.035(3) 0.048(3) 0.021(2) -0.007(2) 0.011(2) -0.007(2)
C48 0.033(3) 0.031(3) 0.026(3) -0.004(2) 0.012(2) -0.009(2)
C49 0.028(3) 0.041(3) 0.021(2) -0.008(2) 0.001(2) -0.005(2)
C50 0.035(3) 0.032(3) 0.025(2) -0.002(2) 0.007(2) 0.004(2)
C51 0.045(3) 0.042(3) 0.022(3) 0.005(2) 0.002(2) -0.014(2)
C52 0.041(3) 0.050(3) 0.024(3) -0.011(2) 0.016(2) -0.011(3)
C53 0.040(3) 0.041(3) 0.030(3) -0.011(2) 0.010(2) 0.000(2)
C54 0.038(3) 0.065(4) 0.039(3) -0.009(3) 0.021(3) -0.019(3)
O3 0.094(5) 0.082(5) 0.150(6) 0.006(4) 0.062(5) 0.019(4)
C55 0.118(7) 0.046(5) 0.177(10) 0.007(5) 0.107(8) 0.010(5)
C56 0.110(8) 0.030(4) 0.232(13) 0.012(6) 0.059(9) 0.024(5)
C57 0.120(8) 0.108(8) 0.076(6) 0.055(6) 0.044(6) 0.005(6)
C58 0.074(6) 0.127(9) 0.086(6) -0.007(6) 0.035(5) 0.001(5)

loop_
_atom_type_symbol
_atom_type_description
_atom_type_scat_dispersion_real
_atom_type_scat_dispersion_imag
_atom_type_scat_source
Nb Nb -2.0727 0.6215 'International Tables Vol C Tables 4.2.6.8 and 6.1.1.4'
Cl Cl 0.1484 0.1585 'International Tables Vol C Tables 4.2.6.8 and 6.1.1.4'
O O 0.0106 0.0060 'International Tables Vol C Tables 4.2.6.8 and 6.1.1.4'
C C 0.0033 0.0016 'International Tables Vol C Tables 4.2.6.8 and 6.1.1.4'
H H 0.0000 0.0000 'International Tables Vol C Tables 4.2.6.8 and 6.1.1.4'

loop_
_geom_angle_atom_site_label_1
_geom_angle_atom_site_label_2
_geom_angle_atom_site_label_3
_geom_angle
_geom_angle_site_symmetry_1
_geom_angle_site_symmetry_3
O1 Nb1 O2 145.34(14) . .
O1 Nb1 Cl1 98.80(10) . .
O2 Nb1 Cl1 106.80(10) . .
O1 Nb1 Cl2 104.33(10) . .
O2 Nb1 Cl2 96.22(10) . .
Cl1 Nb1 Cl2 95.43(5) . .
C1 O1 Nb1 158.7(3) . .
O1 C1 C2 120.3(4) . .
O1 C1 C6 117.5(4) . .
C2 C1 C6 122.1(4) . .
C3 C2 C1 117.1(4) . .
C3 C2 C7 113.6(4) . .
C1 C2 C7 129.2(4) . .
C4 C3 C2 123.1(5) . .
C4 C3 H1 118.5 . .
C2 C3 H1 118.5 . .
C3 C4 C5 117.6(5) . .
C3 C4 C27 121.0(5) . .
C5 C4 C27 121.3(5) . .
C4 C5 C6 123.0(5) . .
C4 C5 H2 118.5 . .
C6 C5 H2 118.5 . .
C5 C6 C1 116.9(4) . .
C5 C6 C17 118.7(4) . .
C1 C6 C17 124.4(4) . .
C8 C7 C10 106.0(4) . .
C8 C7 C9 107.3(4) . .
C10 C7 C9 109.1(4) . .
C8 C7 C2 116.6(4) . .
C10 C7 C2 109.7(4) . .
C9 C7 C2 108.0(4) . .
C11 C8 C7 111.3(4) . .
C11 C8 H3 109.4 . .
C7 C8 H3 109.4 . .
C11 C8 H4 109.4 . .
C7 C8 H4 109.4 . .
H3 C8 H4 108.0 . .
C13 C9 C7 110.8(4) . .
C13 C9 H5 109.5 . .
C7 C9 H5 109.5 . .
C13 C9 H6 109.5 . .
C7 C9 H6 109.5 . .
H5 C9 H6 108.1 . .
C15 C10 C7 112.2(4) . .
C15 C10 H7 109.2 . .
C7 C10 H7 109.2 . .
C15 C10 H8 109.2 . .
C7 C10 H8 109.2 . .
H7 C10 H8 107.9 . .
C16 C11 C12 110.1(4) . .
C16 C11 C8 109.7(4) . .
C12 C11 C8 108.7(4) . .
C16 C11 H9 109.4 . .
C12 C11 H9 109.4 . .
C8 C11 H9 109.4 . .
C13 C12 C11 109.4(4) . .
C13 C12 H10 109.8 . .
C11 C12 H10 109.8 . .
C13 C12 H11 109.8 . .
C11 C12 H11 109.8 . .
H10 C12 H11 108.2 . .
C12 C13 C14 109.4(4) . .
C12 C13 C9 109.7(4) . .
C14 C13 C9 109.4(4) . .
C12 C13 H12 109.5 . .
C14 C13 H12 109.5 . .
C9 C13 H12 109.5 . .
C13 C14 C15 110.8(4) . .
C13 C14 H13 109.5 . .
C15 C14 H13 109.5 . .
C13 C14 H14 109.5 . .
C15 C14 H14 109.5 . .
H13 C14 H14 108.1 . .
C16 C15 C10 108.9(4) . .
C16 C15 C14 109.1(4) . .
C10 C15 C14 109.3(4) . .
C16 C15 H15 109.9 . .
C10 C15 H15 109.9 . .
C14 C15 H15 109.9 . .
C15 C16 C11 109.3(4) . .
C15 C16 H16 109.8 . .
C11 C16 H16 109.8 . .
C15 C16 H17 109.8 . .
C11 C16 H17 109.8 . .
H16 C16 H17 108.3 . .
C18 C17 C19 108.9(4) . .
C18 C17 C20 107.7(4) . .
C19 C17 C20 107.3(4) . .
C18 C17 C6 111.2(4) . .
C19 C17 C6 111.2(4) . .
C20 C17 C6 110.5(4) . .
C21 C18 C17 111.2(4) . .
C21 C18 H18 109.4 . .
C17 C18 H18 109.4 . .
C21 C18 H19 109.4 . .
C17 C18 H19 109.4 . .
H18 C18 H19 108.0 . .
C23 C19 C17 110.2(4) . .
C23 C19 H20 109.6 . .
C17 C19 H20 109.6 . .
C23 C19 H21 109.6 . .
C17 C19 H21 109.6 . .
H20 C19 H21 108.1 . .
C25 C20 C17 111.6(4) . .
C25 C20 H22 109.3 . .
C17 C20 H22 109.3 . .
C25 C20 H23 109.3 . .
C17 C20 H23 109.3 . .
H22 C20 H23 108.0 . .
C18 C21 C26 110.6(4) . .
C18 C21 C22 109.1(4) . .
C26 C21 C22 109.0(4) . .
C18 C21 H24 109.4 . .
C26 C21 H24 109.4 . .
C22 C21 H24 109.4 . .
C23 C22 C21 109.8(4) . .
C23 C22 H25 109.7 . .
C21 C22 H25 109.7 . .
C23 C22 H26 109.7 . .
C21 C22 H26 109.7 . .
H25 C22 H26 108.2 . .
C22 C23 C19 109.4(4) . .
C22 C23 C24 108.0(4) . .
C19 C23 C24 110.9(4) . .
C22 C23 H27 109.5 . .
C19 C23 H27 109.5 . .
C24 C23 H27 109.5 . .
C25 C24 C23 108.8(4) . .
C25 C24 H28 109.9 . .
C23 C24 H28 109.9 . .
C25 C24 H29 109.9 . .
C23 C24 H29 109.9 . .
H28 C24 H29 108.3 . .
C26 C25 C24 110.2(4) . .
C26 C25 C20 109.8(4) . .
C24 C25 C20 108.6(4) . .
C26 C25 H30 109.4 . .
C24 C25 H30 109.4 . .
C20 C25 H30 109.4 . .
C25 C26 C21 109.2(4) . .
C25 C26 H31 109.8 . .
C21 C26 H31 109.8 . .
C25 C26 H32 109.8 . .
C21 C26 H32 109.8 . .
H31 C26 H32 108.3 . .
C4 C27 H33 109.5 . .
C4 C27 H34 109.5 . .
H33 C27 H34 109.5 . .
C4 C27 H35 109.5 . .
H33 C27 H35 109.5 . .
H34 C27 H35 109.5 . .
O2 C28 C29 119.5(4) . .
O2 C28 C33 118.0(4) . .
C29 C28 C33 122.5(4) . .
C28 C29 C30 116.7(4) . .
C28 C29 C34 123.3(4) . .
C30 C29 C34 119.8(4) . .
C31 C30 C29 122.0(5) . .
C31 C30 H36 119.0 . .
C29 C30 H36 119.0 . .
C32 C31 C30 118.7(5) . .
C32 C31 C54 121.4(5) . .
C30 C31 C54 119.9(5) . .
C31 C32 C33 123.3(5) . .
C31 C32 H37 118.4 . .
C33 C32 H37 118.4 . .
C32 C33 C28 115.3(4) . .
C32 C33 C44 120.2(4) . .
C28 C33 C44 124.5(4) . .
C35 C34 C36 109.4(4) . .
C35 C34 C37 106.7(4) . .
C36 C34 C37 105.9(4) . .
C35 C34 C29 113.6(4) . .
C36 C34 C29 110.2(4) . .
C37 C34 C29 110.7(4) . .
C34 C35 C38 111.8(4) . .
C34 C35 H38 109.2 . .
C38 C35 H38 109.2 . .
C34 C35 H39 109.2 . .
C38 C35 H39 109.2 . .
H38 C35 H39 107.9 . .
C40 C36 C34 110.5(4) . .
C40 C36 H40 109.6 . .
C34 C36 H40 109.6 . .
C40 C36 H41 109.6 . .
C34 C36 H41 109.6 . .
H40 C36 H41 108.1 . .
C42 C37 C34 112.4(4) . .
C42 C37 H42 109.1 . .
C34 C37 H42 109.1 . .
C42 C37 H43 109.1 . .
C34 C37 H43 109.1 . .
H42 C37 H43 107.9 . .
C43 C38 C39 109.6(4) . .
C43 C38 C35 108.7(4) . .
C39 C38 C35 108.1(4) . .
C43 C38 H44 110.1 . .
C39 C38 H44 110.1 . .
C35 C38 H44 110.1 . .
C40 C39 C38 110.2(4) . .
C40 C39 H45 109.6 . .
C38 C39 H45 109.6 . .
C40 C39 H46 109.6 . .
C38 C39 H46 109.6 . .
H45 C39 H46 108.1 . .
C41 C40 C39 109.4(4) . .
C41 C40 C36 110.3(4) . .
C39 C40 C36 110.3(4) . .
C41 C40 H47 108.9 . .
C39 C40 H47 108.9 . .
C36 C40 H47 108.9 . .
C40 C41 C42 108.4(4) . .
C40 C41 H48 110.0 . .
C42 C41 H48 110.0 . .
C40 C41 H49 110.0 . .
C42 C41 H49 110.0 . .
H48 C41 H49 108.4 . .
C41 C42 C43 110.8(4) . .
C41 C42 C37 109.5(4) . .
C43 C42 C37 108.3(4) . .
C41 C42 H50 109.4 . .
C43 C42 H50 109.4 . .
C37 C42 H50 109.4 . .
C38 C43 C42 109.8(4) . .
C38 C43 H51 109.7 . .
C42 C43 H51 109.7 . .
C38 C43 H52 109.7 . .
C42 C43 H52 109.7 . .
H51 C43 H52 108.2 . .
C28 O2 Nb1 153.0(3) . .
C33 C44 C47 110.7(4) . .
C33 C44 C45 109.4(4) . .
C47 C44 C45 107.7(4) . .
C33 C44 C46 112.7(4) . .
C47 C44 C46 106.7(4) . .
C45 C44 C46 109.5(4) . .
C48 C45 C44 110.5(4) . .
C48 C45 H53 109.6 . .
C44 C45 H53 109.6 . .
C48 C45 H54 109.6 . .
C44 C45 H54 109.6 . .
H53 C45 H54 108.1 . .
C50 C46 C44 110.4(4) . .
C50 C46 H55 109.6 . .
C44 C46 H55 109.6 . .
C50 C46 H56 109.6 . .
C44 C46 H56 109.6 . .
H55 C46 H56 108.1 . .
C44 C47 C52 110.6(4) . .
C44 C47 H57 109.5 . .
C52 C47 H57 109.5 . .
C44 C47 H58 109.5 . .
C52 C47 H58 109.5 . .
H57 C47 H58 108.1 . .
C49 C48 C45 110.3(4) . .
C49 C48 C53 109.7(4) . .
C45 C48 C53 109.5(4) . .
C49 C48 H59 109.1 . .
C45 C48 H59 109.1 . .
C53 C48 H59 109.1 . .
C48 C49 C50 109.6(4) . .
C48 C49 H60 109.8 . .
C50 C49 H60 109.8 . .
C48 C49 H61 109.8 . .
C50 C49 H61 109.8 . .
H60 C49 H61 108.2 . .
C49 C50 C46 110.7(4) . .
C49 C50 C51 109.2(4) . .
C46 C50 C51 109.7(4) . .
C49 C50 H62 109.1 . .
C46 C50 H62 109.1 . .
C51 C50 H62 109.1 . .
C52 C51 C50 108.2(4) . .
C52 C51 H63 110.1 . .
C50 C51 H63 110.1 . .
C52 C51 H64 110.1 . .
C50 C51 H64 110.1 . .
H63 C51 H64 108.4 . .
C53 C52 C51 109.6(4) . .
C53 C52 C47 110.0(4) . .
C51 C52 C47 109.8(4) . .
C53 C52 H65 109.2 . .
C51 C52 H65 109.2 . .
C47 C52 H65 109.2 . .
C52 C53 C48 108.8(4) . .
C52 C53 H66 109.9 . .
C48 C53 H66 109.9 . .
C52 C53 H67 109.9 . .
C48 C53 H67 109.9 . .
H66 C53 H67 108.3 . .
C31 C54 H68 109.5 . .
C31 C54 H69 109.5 . .
H68 C54 H69 109.5 . .
C31 C54 H70 109.5 . .
H68 C54 H70 109.5 . .
H69 C54 H70 109.5 . .
C58 O3 C55 111.4(7) . .
O3 C55 C56 104.0(7) . .
O3 C55 H71 111.0 . .
C56 C55 H71 111.0 . .
O3 C55 H72 111.0 . .
C56 C55 H72 111.0 . .
H71 C55 H72 109.0 . .
C57 C56 C55 95.2(7) . .
C57 C56 H73 112.7 . .
C55 C56 H73 112.7 . .
C57 C56 H74 112.7 . .
C55 C56 H74 112.7 . .
H73 C56 H74 110.2 . .
C56 C57 C58 108.8(8) . .
C56 C57 H75 109.9 . .
C58 C57 H75 109.9 . .
C56 C57 H76 109.9 . .
C58 C57 H76 109.9 . .
H75 C57 H76 108.3 . .
O3 C58 C57 99.0(8) . .
O3 C58 H77 112.0 . .
C57 C58 H77 112.0 . .
O3 C58 H78 112.0 . .
C57 C58 H78 112.0 . .
H77 C58 H78 109.7 . .
C61 O4 C61 113.8(15) . 2_655
C61 O4 C59 103.9(9) 2_655 .
C61 O4 C59 103.9(9) . 2_655
C59 O4 C59 109.4(12) . 2_655
O4 C59 C60 108.7(10) . .
O4 C59 H79 110.0 . .
C60 C59 H79 110.0 . .
O4 C59 H80 110.0 . .
C60 C59 H80 110.0 . .
H79 C59 H80 108.3 . .
C59 C60 C60 104.8(8) . 2_655
C59 C60 H81 110.8 . .
C60 C60 H81 110.8 2_655 .
C59 C60 H82 110.8 . .
C60 C60 H82 110.8 2_655 .
H81 C60 H82 108.9 . .
O4 C61 C62 105.7(12) . .
O4 C61 H83 110.6 . .
C62 C61 H83 110.6 . .
O4 C61 H84 110.6 . .
C62 C61 H84 110.6 . .
H83 C61 H84 108.7 . .
C61 C62 C62 104.5(10) . 2_655
C61 C62 H85 110.8 . .
C62 C62 H85 110.8 2_655 .
C61 C62 H86 110.8 . .
C62 C62 H86 110.8 2_655 .
H85 C62 H86 108.9 . .

loop_
_geom_bond_atom_site_label_1
_geom_bond_atom_site_label_2
_geom_bond_distance
_geom_bond_site_symmetry_2
Nb1 O1 1.868(3) .
Nb1 O2 1.879(3) .
Nb1 Cl1 2.3412(14) .
Nb1 Cl2 2.3488(15) .
O1 C1 1.390(5) .
C1 C2 1.401(6) .
C1 C6 1.409(6) .
C2 C3 1.400(6) .
C2 C7 1.562(7) .
C3 C4 1.381(7) .
C3 H1 0.9500 .
C4 C5 1.385(7) .
C4 C27 1.505(7) .
C5 C6 1.400(6) .
C5 H2 0.9500 .
C6 C17 1.557(7) .
C7 C8 1.548(6) .
C7 C10 1.549(6) .
C7 C9 1.553(6) .
C8 C11 1.540(6) .
C8 H3 0.9900 .
C8 H4 0.9900 .
C9 C13 1.530(7) .
C9 H5 0.9900 .
C9 H6 0.9900 .
C10 C15 1.523(7) .
C10 H7 0.9900 .
C10 H8 0.9900 .
C11 C16 1.531(7) .
C11 C12 1.536(7) .
C11 H9 1.0000 .
C12 C13 1.517(7) .
C12 H10 0.9900 .
C12 H11 0.9900 .
C13 C14 1.523(7) .
C13 H12 1.0000 .
C14 C15 1.532(7) .
C14 H13 0.9900 .
C14 H14 0.9900 .
C15 C16 1.522(7) .
C15 H15 1.0000 .
C16 H16 0.9900 .
C16 H17 0.9900 .
C17 C18 1.528(6) .
C17 C19 1.543(6) .
C17 C20 1.546(6) .
C18 C21 1.519(7) .
C18 H18 0.9900 .
C18 H19 0.9900 .
C19 C23 1.535(7) .
C19 H20 0.9900 .
C19 H21 0.9900 .
C20 C25 1.537(7) .
C20 H22 0.9900 .
C20 H23 0.9900 .
C21 C26 1.523(7) .
C21 C22 1.538(7) .
C21 H24 1.0000 .
C22 C23 1.527(7) .
C22 H25 0.9900 .
C22 H26 0.9900 .
C23 C24 1.543(7) .
C23 H27 1.0000 .
C24 C25 1.531(7) .
C24 H28 0.9900 .
C24 H29 0.9900 .
C25 C26 1.511(7) .
C25 H30 1.0000 .
C26 H31 0.9900 .
C26 H32 0.9900 .
C27 H33 0.9800 .
C27 H34 0.9800 .
C27 H35 0.9800 .
C28 O2 1.381(5) .
C28 C29 1.404(6) .
C28 C33 1.419(6) .
C29 C30 1.406(7) .
C29 C34 1.557(7) .
C30 C31 1.386(7) .
C30 H36 0.9500 .
C31 C32 1.370(7) .
C31 C54 1.521(7) .
C32 C33 1.408(6) .
C32 H37 0.9500 .
C33 C44 1.535(7) .
C34 C35 1.542(6) .
C34 C36 1.542(7) .
C34 C37 1.550(7) .
C35 C38 1.548(6) .
C35 H38 0.9900 .
C35 H39 0.9900 .
C36 C40 1.538(7) .
C36 H40 0.9900 .
C36 H41 0.9900 .
C37 C42 1.531(7) .
C37 H42 0.9900 .
C37 H43 0.9900 .
C38 C43 1.523(7) .
C38 C39 1.534(7) .
C38 H44 1.0000 .
C39 C40 1.525(7) .
C39 H45 0.9900 .
C39 H46 0.9900 .
C40 C41 1.517(7) .
C40 H47 1.0000 .
C41 C42 1.526(7) .
C41 H48 0.9900 .
C41 H49 0.9900 .
C42 C43 1.526(7) .
C42 H50 1.0000 .
C43 H51 0.9900 .
C43 H52 0.9900 .
C44 C47 1.548(6) .
C44 C45 1.550(7) .
C44 C46 1.555(7) .
C45 C48 1.533(7) .
C45 H53 0.9900 .
C45 H54 0.9900 .
C46 C50 1.529(7) .
C46 H55 0.9900 .
C46 H56 0.9900 .
C47 C52 1.551(7) .
C47 H57 0.9900 .
C47 H58 0.9900 .
C48 C49 1.509(7) .
C48 C53 1.539(7) .
C48 H59 1.0000 .
C49 C50 1.528(7) .
C49 H60 0.9900 .
C49 H61 0.9900 .
C50 C51 1.539(7) .
C50 H62 1.0000 .
C51 C52 1.537(8) .
C51 H63 0.9900 .
C51 H64 0.9900 .
C52 C53 1.520(8) .
C52 H65 1.0000 .
C53 H66 0.9900 .
C53 H67 0.9900 .
C54 H68 0.9800 .
C54 H69 0.9800 .
C54 H70 0.9800 .
O3 C58 1.357(10) .
O3 C55 1.375(10) .
C55 C56 1.663(13) .
C55 H71 0.9900 .
C55 H72 0.9900 .
C56 C57 1.444(13) .
C56 H73 0.9900 .
C56 H74 0.9900 .
C57 C58 1.453(11) .
C57 H75 0.9900 .
C57 H76 0.9900 .
C58 H77 0.9900 .
C58 H78 0.9900 .
O4 C61 1.409(16) .
O4 C61 1.409(16) 2_655
O4 C59 1.417(13) .
O4 C59 1.417(13) 2_655
C59 C60 1.474(17) .
C59 H79 0.9900 .
C59 H80 0.9900 .
C60 C60 1.51(3) 2_655
C60 H81 0.9900 .
C60 H82 0.9900 .
C61 C62 1.49(2) .
C61 H83 0.9900 .
C61 H84 0.9900 .
C62 C62 1.54(4) 2_655
C62 H85 0.9900 .
C62 H86 0.9900 .

loop_
_geom_torsion_atom_site_label_1
_geom_torsion_atom_site_label_2
_geom_torsion_atom_site_label_3
_geom_torsion_atom_site_label_4
_geom_torsion
_geom_torsion_site_symmetry_1
_geom_torsion_site_symmetry_4
O2 Nb1 O1 C1 -50.3(9) . .
Cl1 Nb1 O1 C1 87.2(8) . .
Cl2 Nb1 O1 C1 -174.8(8) . .
Nb1 O1 C1 C2 -0.9(11) . .
Nb1 O1 C1 C6 -177.0(6) . .
O1 C1 C2 C3 -178.8(4) . .
C6 C1 C2 C3 -2.9(7) . .
O1 C1 C2 C7 2.2(7) . .
C6 C1 C2 C7 178.2(4) . .
C1 C2 C3 C4 -0.1(7) . .
C7 C2 C3 C4 179.0(4) . .
C2 C3 C4 C5 1.6(8) . .
C2 C3 C4 C27 -177.7(5) . .
C3 C4 C5 C6 -0.1(8) . .
C27 C4 C5 C6 179.2(5) . .
C4 C5 C6 C1 -2.6(7) . .
C4 C5 C6 C17 176.4(4) . .
O1 C1 C6 C5 -179.8(4) . .
C2 C1 C6 C5 4.2(7) . .
O1 C1 C6 C17 1.2(7) . .
C2 C1 C6 C17 -174.8(4) . .
C3 C2 C7 C8 -175.0(4) . .
C1 C2 C7 C8 3.9(7) . .
C3 C2 C7 C10 -54.6(5) . .
C1 C2 C7 C10 124.4(5) . .
C3 C2 C7 C9 64.2(5) . .
C1 C2 C7 C9 -116.9(5) . .
C10 C7 C8 C11 58.0(5) . .
C9 C7 C8 C11 -58.4(5) . .
C2 C7 C8 C11 -179.6(4) . .
C8 C7 C9 C13 58.2(5) . .
C10 C7 C9 C13 -56.2(5) . .
C2 C7 C9 C13 -175.4(4) . .
C8 C7 C10 C15 -59.5(5) . .
C9 C7 C10 C15 55.7(5) . .
C2 C7 C10 C15 173.9(4) . .
C7 C8 C11 C16 -60.2(5) . .
C7 C8 C11 C12 60.3(5) . .
C16 C11 C12 C13 59.8(5) . .
C8 C11 C12 C13 -60.4(5) . .
C11 C12 C13 C14 -58.9(5) . .
C11 C12 C13 C9 61.1(5) . .
C7 C9 C13 C12 -60.8(5) . .
C7 C9 C13 C14 59.1(5) . .
C12 C13 C14 C15 59.6(5) . .
C9 C13 C14 C15 -60.6(5) . .
C7 C10 C15 C16 61.8(5) . .
C7 C10 C15 C14 -57.2(5) . .
C13 C14 C15 C16 -59.6(5) . .
C13 C14 C15 C10 59.3(5) . .
C10 C15 C16 C11 -60.0(5) . .
C14 C15 C16 C11 59.1(5) . .
C12 C11 C16 C15 -59.9(5) . .
C8 C11 C16 C15 59.7(5) . .
C5 C6 C17 C18 -118.8(5) . .
C1 C6 C17 C18 60.2(6) . .
C5 C6 C17 C19 119.7(5) . .
C1 C6 C17 C19 -61.3(6) . .
C5 C6 C17 C20 0.8(6) . .
C1 C6 C17 C20 179.8(4) . .
C19 C17 C18 C21 -58.8(5) . .
C20 C17 C18 C21 57.2(5) . .
C6 C17 C18 C21 178.3(4) . .
C18 C17 C19 C23 58.1(5) . .
C20 C17 C19 C23 -58.2(5) . .
C6 C17 C19 C23 -179.1(4) . .
C18 C17 C20 C25 -56.8(5) . .
C19 C17 C20 C25 60.2(5) . .
C6 C17 C20 C25 -178.4(4) . .
C17 C18 C21 C26 -60.1(5) . .
C17 C18 C21 C22 59.7(5) . .
C18 C21 C22 C23 -59.7(5) . .
C26 C21 C22 C23 61.1(5) . .
C21 C22 C23 C19 59.9(5) . .
C21 C22 C23 C24 -61.0(5) . .
C17 C19 C23 C22 -59.3(5) . .
C17 C19 C23 C24 59.7(5) . .
C22 C23 C24 C25 60.4(5) . .
C19 C23 C24 C25 -59.5(6) . .
C23 C24 C25 C26 -61.1(6) . .
C23 C24 C25 C20 59.2(5) . .
C17 C20 C25 C26 58.9(5) . .
C17 C20 C25 C24 -61.7(5) . .
C24 C25 C26 C21 60.9(6) . .
C20 C25 C26 C21 -58.7(6) . .
C18 C21 C26 C25 59.8(6) . .
C22 C21 C26 C25 -60.1(6) . .
O2 C28 C29 C30 166.6(4) . .
C33 C28 C29 C30 -12.9(7) . .
O2 C28 C29 C34 -19.0(7) . .
C33 C28 C29 C34 161.5(4) . .
C28 C29 C30 C31 3.0(7) . .
C34 C29 C30 C31 -171.6(4) . .
C29 C30 C31 C32 6.1(8) . .
C29 C30 C31 C54 -177.2(5) . .
C30 C31 C32 C33 -6.0(8) . .
C54 C31 C32 C33 177.4(5) . .
C31 C32 C33 C28 -3.2(7) . .
C31 C32 C33 C44 175.1(5) . .
O2 C28 C33 C32 -166.6(4) . .
C29 C28 C33 C32 12.9(7) . .
O2 C28 C33 C44 15.2(7) . .
C29 C28 C33 C44 -165.3(4) . .
C28 C29 C34 C35 71.4(6) . .
C30 C29 C34 C35 -114.4(5) . .
C28 C29 C34 C36 -51.8(6) . .
C30 C29 C34 C36 122.4(5) . .
C28 C29 C34 C37 -168.6(4) . .
C30 C29 C34 C37 5.6(6) . .
C36 C34 C35 C38 -57.1(5) . .
C37 C34 C35 C38 57.0(5) . .
C29 C34 C35 C38 179.2(4) . .
C35 C34 C36 C40 55.9(5) . .
C37 C34 C36 C40 -58.7(5) . .
C29 C34 C36 C40 -178.4(4) . .
C35 C34 C37 C42 -57.8(5) . .
C36 C34 C37 C42 58.6(5) . .
C29 C34 C37 C42 178.1(4) . .
C34 C35 C38 C43 -60.1(5) . .
C34 C35 C38 C39 58.8(5) . .
C43 C38 C39 C40 58.5(5) . .
C35 C38 C39 C40 -59.9(5) . .
C38 C39 C40 C41 -60.7(5) . .
C38 C39 C40 C36 60.8(5) . .
C34 C36 C40 C41 62.5(5) . .
C34 C36 C40 C39 -58.5(5) . .
C39 C40 C41 C42 60.8(5) . .
C36 C40 C41 C42 -60.7(5) . .
C40 C41 C42 C43 -60.5(5) . .
C40 C41 C42 C37 58.9(5) . .
C34 C37 C42 C41 -60.2(6) . .
C34 C37 C42 C43 60.8(6) . .
C39 C38 C43 C42 -57.0(5) . .
C35 C38 C43 C42 61.0(5) . .
C41 C42 C43 C38 58.9(5) . .
C37 C42 C43 C38 -61.2(5) . .
C29 C28 O2 Nb1 -57.0(8) . .
C33 C28 O2 Nb1 122.5(6) . .
O1 Nb1 O2 C28 11.3(8) . .
Cl1 Nb1 O2 C28 -124.5(6) . .
Cl2 Nb1 O2 C28 137.9(6) . .
C32 C33 C44 C47 -12.1(6) . .
C28 C33 C44 C47 166.0(5) . .
C32 C33 C44 C45 -130.7(5) . .
C28 C33 C44 C45 47.5(6) . .
C32 C33 C44 C46 107.3(5) . .
C28 C33 C44 C46 -74.6(6) . .
C33 C44 C45 C48 179.7(4) . .
C47 C44 C45 C48 59.2(5) . .
C46 C44 C45 C48 -56.4(5) . .
C33 C44 C46 C50 177.8(4) . .
C47 C44 C46 C50 -60.5(5) . .
C45 C44 C46 C50 55.7(5) . .
C33 C44 C47 C52 -177.6(4) . .
C45 C44 C47 C52 -58.0(5) . .
C46 C44 C47 C52 59.4(5) . .
C44 C45 C48 C49 59.4(5) . .
C44 C45 C48 C53 -61.5(5) . .
C45 C48 C49 C50 -60.3(5) . .
C53 C48 C49 C50 60.4(5) . .
C48 C49 C50 C46 59.9(5) . .
C48 C49 C50 C51 -60.9(5) . .
C44 C46 C50 C49 -57.9(5) . .
C44 C46 C50 C51 62.6(5) . .
C49 C50 C51 C52 60.6(5) . .
C46 C50 C51 C52 -60.8(5) . .
C50 C51 C52 C53 -61.2(5) . .
C50 C51 C52 C47 59.7(5) . .
C44 C47 C52 C53 59.9(6) . .
C44 C47 C52 C51 -60.8(6) . .
C51 C52 C53 C48 60.8(5) . .
C47 C52 C53 C48 -60.0(6) . .
C49 C48 C53 C52 -60.2(5) . .
C45 C48 C53 C52 61.0(5) . .
C58 O3 C55 C56 -21.1(11) . .
O3 C55 C56 C57 -8.5(10) . .
C55 C56 C57 C58 33.5(10) . .
C55 O3 C58 C57 41.3(10) . .
C56 C57 C58 O3 -48.1(10) . .
C61 O4 C59 C60 -90(2) . .
C61 O4 C59 C60 23.7(12) 2_655 .
C59 O4 C59 C60 -6.4(7) 2_655 .
O4 C59 C60 C60 16.1(18) . 2_655
C61 O4 C61 C62 7.9(10) 2_655 .
C59 O4 C61 C62 83(2) . .
C59 O4 C61 C62 -21.4(13) 2_655 .
O4 C61 C62 C62 -20(2) . 2_655

loop_
_platon_squeeze_void_nr
_platon_squeeze_void_average_x
_platon_squeeze_void_average_y
_platon_squeeze_void_average_z
_platon_squeeze_void_volume
_platon_squeeze_void_count_electrons
_platon_squeeze_void_content
1 0.250 -0.296 0.500 190 26 ' '
2 0.750 0.296 0.500 190 26 ' '
